data_4020891
loop_
_publ_author_name
'N. Satish Kumar'
'K. Praveen Kumar'
'K. V. P. Pavan Kumar'
'Praveen Kommana'
'Jagadese J. Vittal'
'K. C. Kumara Swamy'

_publ_section_title
;
 Diverse Modes of Reactivity of Dialkyl Azodicarboxylates
 with P(III) Compounds: Synthesis, Structure,
 and Reactivity of Products Other than the Morrison-Brunn-Huisgen
 Intermediate in a Mitsunobu-Type Reaction
;
_journal_name_full 'Journal of Organic Chemistry'
_journal_page_first 1880
_journal_page_last 1889
_journal_paper_doi 10.1021/jo035634d
_journal_volume 69
_journal_year 2004
_chemical_formula_sum 'C62.5 H70 N3 O9 P'
_chemical_formula_weight 1038.19
_space_group_IT_number 2
_symmetry_cell_setting triclinic
_symmetry_space_group_name_Hall '-P 1'
_symmetry_space_group_name_H-M 'P -1'
_cell_angle_alpha 63.7960(10)
_cell_angle_beta 70.9040(10)
_cell_angle_gamma 79.2730(10)
_cell_formula_units_Z 2
_cell_length_a 12.4123(7)
_cell_length_b 16.2723(10)
_cell_length_c 17.5862(10)
_cell_measurement_temperature 223(2)
_cell_volume 3007.9(3)
_diffrn_ambient_temperature 223(2)
_exptl_crystal_density_diffrn 1.146
_cod_original_formula_sum 'C62.50 H70 N3 O9 P'
_cod_database_code 4020891

loop_
_symmetry_equiv_pos_as_xyz
'x, y, z'
'-x, -y, -z'

loop_
_atom_site_label
_atom_site_type_symbol
_atom_site_fract_x
_atom_site_fract_y
_atom_site_fract_z
_atom_site_U_iso_or_equiv
_atom_site_adp_type
_atom_site_occupancy
_atom_site_calc_flag
_atom_site_refinement_flags
_atom_site_disorder_assembly
_atom_site_disorder_group
P P 0.41742(8) 0.31878(7) 0.30264(6) 0.0350(3) Uani 1 d . . .
O1 O 0.52211(19) 0.35449(16) 0.30821(16) 0.0384(6) Uani 1 d . . .
O2 O 0.45783(19) 0.22481(16) 0.29835(15) 0.0379(6) Uani 1 d . . .
O3 O 0.33331(19) 0.28569(16) 0.39682(16) 0.0375(6) Uani 1 d . . .
O4 O 0.1766(2) 0.38150(18) 0.27853(17) 0.0464(7) Uani 1 d . . .
O5 O 0.1716(3) 0.5975(4) 0.0458(3) 0.192(3) Uani 1 d . . .
O6 O 0.0665(2) 0.50355(18) 0.16785(18) 0.0520(7) Uani 1 d . . .
O7 O 0.3660(2) 0.6165(2) 0.1360(2) 0.0637(8) Uani 1 d . . .
O8 O 0.5169(2) 0.59018(18) 0.03337(17) 0.0455(7) Uani 1 d . . .
O9 O 0.0180(2) 0.2721(2) 0.42742(18) 0.0564(8) Uani 1 d . . .
H9 H 0.0466 0.3200 0.4156 0.085 Uiso 1 calc R . .
N1 N 0.3722(2) 0.3937(2) 0.2265(2) 0.0435(8) Uani 1 d . . .
N2 N 0.2583(2) 0.4835(2) 0.13910(19) 0.0410(8) Uani 1 d . . .
N3 N 0.3602(2) 0.5185(2) 0.0778(2) 0.0417(8) Uani 1 d . . .
H3N H 0.3914 0.5026 0.0339 0.050 Uiso 1 calc R . .
C1 C 0.6391(3) 0.3207(2) 0.2915(3) 0.0370(9) Uani 1 d . . .
C2 C 0.6958(3) 0.3014(2) 0.3548(2) 0.0384(9) Uani 1 d . . .
C3 C 0.8109(3) 0.2764(3) 0.3307(3) 0.0445(10) Uani 1 d . . .
H3 H 0.8526 0.2619 0.3715 0.053 Uiso 1 calc R . .
C4 C 0.8679(3) 0.2714(3) 0.2518(3) 0.0452(10) Uani 1 d . . .
C5 C 0.8062(3) 0.2893(3) 0.1929(3) 0.0438(10) Uani 1 d . . .
H5 H 0.8434 0.2844 0.1390 0.053 Uiso 1 calc R . .
C6 C 0.6905(3) 0.3143(2) 0.2118(2) 0.0364(9) Uani 1 d . . .
C7 C 0.6283(3) 0.3333(3) 0.1443(2) 0.0414(9) Uani 1 d . . .
H7A H 0.6807 0.3606 0.0852 0.050 Uiso 1 calc R . .
H7B H 0.5650 0.3782 0.1498 0.050 Uiso 1 calc R . .
C8 C 0.5813(3) 0.2486(3) 0.1535(2) 0.0383(9) Uani 1 d . . .
C9 C 0.4974(3) 0.1990(2) 0.2268(2) 0.0359(9) Uani 1 d . . .
C10 C 0.4550(3) 0.1209(3) 0.2375(3) 0.0399(9) Uani 1 d . . .
C11 C 0.5019(3) 0.0938(3) 0.1683(3) 0.0525(11) Uani 1 d . . .
H11 H 0.4757 0.0409 0.1727 0.063 Uiso 1 calc R . .
C12 C 0.5858(4) 0.1415(3) 0.0928(3) 0.0540(11) Uani 1 d . . .
C13 C 0.6238(3) 0.2183(3) 0.0875(3) 0.0466(10) Uani 1 d . . .
H13 H 0.6807 0.2512 0.0370 0.056 Uiso 1 calc R . .
C14 C 0.6325(5) 0.1090(4) 0.0193(3) 0.0848(16) Uani 1 d . . .
H14A H 0.5717 0.0842 0.0136 0.127 Uiso 1 calc R . .
H14B H 0.6924 0.0617 0.0328 0.127 Uiso 1 calc R . .
H14C H 0.6635 0.1602 -0.0357 0.127 Uiso 1 calc R . .
C15 C 0.9943(3) 0.2492(3) 0.2292(3) 0.0653(13) Uani 1 d . . .
H15A H 1.0139 0.2184 0.1898 0.098 Uiso 1 calc R . .
H15B H 1.0159 0.2094 0.2828 0.098 Uiso 1 calc R . .
H15C H 1.0347 0.3054 0.2004 0.098 Uiso 1 calc R . .
C16 C 0.3582(3) 0.0685(3) 0.3186(3) 0.0515(11) Uani 1 d . . .
C17 C 0.3896(4) 0.0385(3) 0.4054(3) 0.0628(12) Uani 1 d . . .
H17A H 0.3938 0.0923 0.4146 0.094 Uiso 1 calc R . .
H17B H 0.4631 0.0049 0.4020 0.094 Uiso 1 calc R . .
H17C H 0.3318 -0.0005 0.4543 0.094 Uiso 1 calc R . .
C18 C 0.3335(4) -0.0188(3) 0.3146(4) 0.0768(15) Uani 1 d . . .
H18A H 0.4022 -0.0586 0.3125 0.115 Uiso 1 calc R . .
H18B H 0.3094 -0.0020 0.2622 0.115 Uiso 1 calc R . .
H18C H 0.2735 -0.0509 0.3666 0.115 Uiso 1 calc R . .
C19 C 0.2488(3) 0.1311(3) 0.3186(3) 0.0682(13) Uani 1 d . . .
H19A H 0.1856 0.0971 0.3660 0.102 Uiso 1 calc R . .
H19B H 0.2321 0.1521 0.2626 0.102 Uiso 1 calc R . .
H19C H 0.2595 0.1835 0.3274 0.102 Uiso 1 calc R . .
C20 C 0.6392(3) 0.3093(3) 0.4428(3) 0.0456(10) Uani 1 d . . .
C21 C 0.5394(3) 0.2462(3) 0.4976(3) 0.0543(11) Uani 1 d . . .
H21A H 0.4794 0.2669 0.4681 0.081 Uiso 1 calc R . .
H21B H 0.5101 0.2475 0.5554 0.081 Uiso 1 calc R . .
H21C H 0.5654 0.1840 0.5040 0.081 Uiso 1 calc R . .
C22 C 0.5989(4) 0.4079(3) 0.4266(3) 0.0611(12) Uani 1 d . . .
H22A H 0.6639 0.4464 0.3955 0.092 Uiso 1 calc R . .
H22B H 0.5617 0.4122 0.4827 0.092 Uiso 1 calc R . .
H22C H 0.5454 0.4281 0.3914 0.092 Uiso 1 calc R . .
C23 C 0.7210(4) 0.2801(3) 0.4998(3) 0.0644(13) Uani 1 d . . .
H23A H 0.7475 0.2167 0.5121 0.097 Uiso 1 calc R . .
H23B H 0.6818 0.2860 0.5549 0.097 Uiso 1 calc R . .
H23C H 0.7858 0.3189 0.4687 0.097 Uiso 1 calc R . .
C24 C 0.2647(3) 0.3417(2) 0.4385(2) 0.0349(9) Uani 1 d . . .
C25 C 0.2963(3) 0.4294(3) 0.4156(3) 0.0445(10) Uani 1 d . . .
H25 H 0.3617 0.4544 0.3694 0.053 Uiso 1 calc R . .
C26 C 0.2297(3) 0.4777(3) 0.4622(3) 0.0483(11) Uani 1 d . . .
H26 H 0.2487 0.5376 0.4463 0.058 Uiso 1 calc R . .
C27 C 0.1350(3) 0.4416(3) 0.5323(3) 0.0411(9) Uani 1 d . . .
C28 C 0.0670(4) 0.4905(3) 0.5807(3) 0.0544(11) Uani 1 d . . .
H28 H 0.0865 0.5499 0.5658 0.065 Uiso 1 calc R . .
C29 C -0.0255(4) 0.4551(4) 0.6481(3) 0.0656(13) Uani 1 d . . .
H29 H -0.0680 0.4890 0.6807 0.079 Uiso 1 calc R . .
C30 C -0.0585(4) 0.3686(3) 0.6699(3) 0.0642(13) Uani 1 d . . .
H30 H -0.1243 0.3447 0.7161 0.077 Uiso 1 calc R . .
C31 C 0.0054(3) 0.3179(3) 0.6236(3) 0.0512(11) Uani 1 d . . .
H31 H -0.0164 0.2591 0.6387 0.061 Uiso 1 calc R . .
C32 C 0.1029(3) 0.3538(3) 0.5539(2) 0.0388(9) Uani 1 d . . .
C33 C 0.1702(3) 0.3022(2) 0.5050(2) 0.0344(8) Uani 1 d . . .
C34 C 0.1367(3) 0.2093(3) 0.5260(2) 0.0386(9) Uani 1 d . . .
C35 C 0.0594(3) 0.2001(3) 0.4908(3) 0.0452(10) Uani 1 d . . .
C36 C 0.0158(4) 0.1151(3) 0.5190(3) 0.0580(12) Uani 1 d . . .
H36 H -0.0413 0.1104 0.4969 0.070 Uiso 1 calc R . .
C37 C 0.0563(4) 0.0393(3) 0.5786(3) 0.0654(13) Uani 1 d . . .
H37 H 0.0261 -0.0176 0.5976 0.078 Uiso 1 calc R . .
C38 C 0.1421(4) 0.0435(3) 0.6126(3) 0.0527(11) Uani 1 d . . .
C39 C 0.1883(4) -0.0342(3) 0.6719(4) 0.0752(15) Uani 1 d . . .
H39 H 0.1623 -0.0921 0.6891 0.090 Uiso 1 calc R . .
C40 C 0.2683(5) -0.0282(4) 0.7048(4) 0.0880(18) Uani 1 d . . .
H40 H 0.2992 -0.0815 0.7432 0.106 Uiso 1 calc R . .
C41 C 0.3053(4) 0.0566(3) 0.6822(3) 0.0730(15) Uani 1 d . . .
H41 H 0.3604 0.0606 0.7064 0.088 Uiso 1 calc R . .
C42 C 0.2630(3) 0.1347(3) 0.6254(3) 0.0529(11) Uani 1 d . . .
H42 H 0.2885 0.1920 0.6110 0.063 Uiso 1 calc R . .
C43 C 0.1808(3) 0.1295(3) 0.5880(3) 0.0424(9) Uani 1 d . . .
C44 C 0.2632(3) 0.4139(2) 0.2231(2) 0.0359(9) Uani 1 d . . .
C45 C 0.1624(3) 0.5326(3) 0.1126(3) 0.0603(13) Uani 1 d . . .
C46 C -0.0381(3) 0.5527(3) 0.1430(3) 0.0592(12) Uani 1 d . A 1
H46 H -0.0369 0.6185 0.1291 0.071 Uiso 1 calc R A 1
C47 C -0.1328(3) 0.5104(3) 0.2230(3) 0.0638(13) Uani 1 d . A 1
H47A H -0.1277 0.4445 0.2410 0.096 Uiso 1 calc R A 1
H47B H -0.2052 0.5354 0.2103 0.096 Uiso 1 calc R A 1
H47C H -0.1272 0.5236 0.2703 0.096 Uiso 1 calc R A 1
C48 C -0.0487(6) 0.5424(8) 0.0652(6) 0.126(4) Uani 0.65 d P A 1
H48A H 0.0036 0.5821 0.0119 0.189 Uiso 1 calc R A 1
H48B H -0.1263 0.5592 0.0608 0.189 Uiso 1 calc R A 1
H48C H -0.0301 0.4792 0.0727 0.189 Uiso 1 calc R A 1
C48A C -0.0372(16) 0.6596(13) 0.1350(12) 0.105(6) Uiso 0.35 d P B 2
C49 C 0.4095(3) 0.5788(3) 0.0893(3) 0.0431(10) Uani 1 d . . .
C50 C 0.5851(3) 0.6505(3) 0.0379(3) 0.0545(11) Uani 1 d . . .
H50 H 0.5364 0.7036 0.0452 0.065 Uiso 1 calc R . .
C51 C 0.6759(4) 0.6837(4) -0.0490(3) 0.0738(14) Uani 1 d . . .
H51A H 0.7277 0.6326 -0.0540 0.111 Uiso 1 calc R . .
H51B H 0.7181 0.7302 -0.0521 0.111 Uiso 1 calc R . .
H51C H 0.6404 0.7097 -0.0969 0.111 Uiso 1 calc R . .
C52 C 0.6312(5) 0.5985(4) 0.1156(3) 0.0861(16) Uani 1 d . . .
H52A H 0.5689 0.5726 0.1682 0.129 Uiso 1 calc R . .
H52B H 0.6708 0.6396 0.1229 0.129 Uiso 1 calc R . .
H52C H 0.6840 0.5496 0.1064 0.129 Uiso 1 calc R . .
C1S C 0.4889(8) 0.7441(7) 0.2483(6) 0.118(2) Uani 1 d . . .
C2S C 0.5545(10) 0.8192(6) 0.1887(6) 0.153(4) Uani 1 d D . .
H2S H 0.5218 0.8699 0.1491 0.183 Uiso 1 calc R . .
C3S C 0.6605(12) 0.8212(10) 0.1862(11) 0.199(6) Uani 1 d . . .
H3S H 0.7037 0.8715 0.1430 0.238 Uiso 1 calc R . .
C4S C 0.7106(12) 0.7488(11) 0.2475(10) 0.174(5) Uani 1 d . . .
H4S H 0.7859 0.7506 0.2472 0.209 Uiso 1 calc R . .
C5S C 0.6465(10) 0.6769(8) 0.3064(7) 0.140(4) Uani 1 d . . .
H5S H 0.6775 0.6280 0.3486 0.168 Uiso 1 calc R . .
C6S C 0.5388(9) 0.6735(5) 0.3064(5) 0.126(3) Uani 1 d D . .
H6S H 0.4973 0.6213 0.3472 0.151 Uiso 1 calc R . .
C7S C 0.3717(8) 0.7424(7) 0.2476(6) 0.177(4) Uani 1 d D . .
H7S1 H 0.3598 0.6832 0.2516 0.266 Uiso 1 calc R . .
H7S2 H 0.3591 0.7902 0.1931 0.266 Uiso 1 calc R . .
H7S3 H 0.3187 0.7527 0.2974 0.266 Uiso 1 calc R . .
C8S C 1.0877(13) 0.0056(9) 0.1287(11) 0.117(4) Uiso 0.25 d PGD C 3
C9S C 0.9801(13) 0.0070(10) 0.1197(12) 0.117(4) Uiso 0.25 d PGD C 3
H9SA H 0.9407 -0.0474 0.1474 0.140 Uiso 0.25 calc PR C 3
C10S C 0.9307(12) 0.0887(13) 0.0698(12) 0.117(4) Uiso 0.25 d PG C 3
H10A H 0.8579 0.0896 0.0638 0.140 Uiso 0.25 calc PR C 3
C11S C 0.9889(15) 0.1691(10) 0.0289(11) 0.117(4) Uiso 0.25 d PG C 3
H11A H 0.9555 0.2244 -0.0048 0.140 Uiso 0.25 calc PR C 3
C12S C 1.0965(15) 0.1678(10) 0.0379(11) 0.117(4) Uiso 0.25 d PG C 3
H12A H 1.1359 0.2222 0.0102 0.140 Uiso 0.25 calc PR C 3
C13S C 1.1459(11) 0.0860(11) 0.0877(11) 0.117(4) Uiso 0.25 d PGD C 3
H13A H 1.2186 0.0851 0.0938 0.140 Uiso 0.25 calc PR C 3
C14S C 1.1304(19) -0.0806(12) 0.1956(14) 0.117(4) Uiso 0.25 d PD C 3
H14D H 1.0810 -0.1301 0.2159 0.175 Uiso 0.25 calc PR C 3
H14E H 1.1300 -0.0692 0.2454 0.175 Uiso 0.25 calc PR C 3
H14F H 1.2076 -0.0975 0.1683 0.175 Uiso 0.25 calc PR C 3
C15S C 1.0368(11) -0.0159(9) 0.1566(9) 0.100(3) Uiso 0.25 d PGD D 4
C16S C 1.0054(10) 0.0602(10) 0.0886(10) 0.100(3) Uiso 0.25 d PGD D 4
H16A H 0.9311 0.0671 0.0831 0.120 Uiso 0.25 calc PR D 4
C17S C 1.0840(14) 0.1262(9) 0.0287(9) 0.100(3) Uiso 0.25 d PG D 4
H17D H 1.0628 0.1777 -0.0173 0.120 Uiso 0.25 calc PR D 4
C18S C 1.1940(12) 0.1160(10) 0.0368(9) 0.100(3) Uiso 0.25 d PG D 4
H18D H 1.2471 0.1606 -0.0038 0.120 Uiso 0.25 calc PR D 4
C19S C 1.2253(10) 0.0399(11) 0.1047(11) 0.100(3) Uiso 0.25 d PG D 4
H19D H 1.2997 0.0331 0.1102 0.120 Uiso 0.25 calc PR D 4
C20S C 1.1467(12) -0.0260(9) 0.1647(9) 0.100(3) Uiso 0.25 d PGD D 4
H20A H 1.1679 -0.0775 0.2106 0.120 Uiso 0.25 calc PR D 4
C21S C 0.9871(17) -0.1057(10) 0.1789(14) 0.100(3) Uiso 0.25 d PD D 4
H21D H 0.9116 -0.0931 0.1699 0.150 Uiso 0.25 calc PR D 4
H21E H 0.9818 -0.1466 0.2400 0.150 Uiso 0.25 calc PR D 4
H21F H 1.0364 -0.1345 0.1409 0.150 Uiso 0.25 calc PR D 4

loop_
_atom_site_aniso_label
_atom_site_aniso_U_11
_atom_site_aniso_U_22
_atom_site_aniso_U_33
_atom_site_aniso_U_23
_atom_site_aniso_U_13
_atom_site_aniso_U_12
P 0.0250(5) 0.0359(6) 0.0395(6) -0.0104(5) -0.0116(4) 0.0009(4)
O1 0.0261(13) 0.0386(15) 0.0472(15) -0.0128(13) -0.0146(12) 0.0016(11)
O2 0.0323(13) 0.0402(15) 0.0382(15) -0.0128(12) -0.0112(12) -0.0005(11)
O3 0.0309(13) 0.0372(15) 0.0422(15) -0.0150(13) -0.0115(12) 0.0025(11)
O4 0.0267(14) 0.0555(18) 0.0421(16) -0.0064(14) -0.0096(13) -0.0032(12)
O5 0.0332(19) 0.278(7) 0.075(3) 0.087(4) -0.0097(19) 0.005(3)
O6 0.0265(14) 0.0513(17) 0.0536(17) 0.0006(14) -0.0148(13) 0.0032(12)
O7 0.0526(19) 0.066(2) 0.076(2) -0.0414(19) -0.0046(17) -0.0012(15)
O8 0.0316(14) 0.0538(17) 0.0500(16) -0.0191(14) -0.0101(13) -0.0072(12)
O9 0.0427(16) 0.071(2) 0.0558(18) -0.0125(16) -0.0259(14) -0.0164(14)
N1 0.0310(17) 0.0436(19) 0.0449(19) -0.0090(16) -0.0144(15) 0.0066(14)
N2 0.0240(16) 0.051(2) 0.0355(18) -0.0081(16) -0.0080(14) 0.0002(14)
N3 0.0298(17) 0.056(2) 0.0322(17) -0.0126(16) -0.0078(14) -0.0013(15)
C1 0.0227(18) 0.033(2) 0.046(2) -0.0079(18) -0.0097(18) -0.0018(15)
C2 0.029(2) 0.036(2) 0.047(2) -0.0094(19) -0.0150(18) -0.0078(16)
C3 0.035(2) 0.043(2) 0.053(3) -0.011(2) -0.022(2) -0.0035(18)
C4 0.029(2) 0.044(2) 0.060(3) -0.017(2) -0.016(2) 0.0001(17)
C5 0.031(2) 0.043(2) 0.048(2) -0.013(2) -0.0091(19) -0.0012(17)
C6 0.0260(19) 0.037(2) 0.039(2) -0.0079(18) -0.0100(17) -0.0028(16)
C7 0.032(2) 0.046(2) 0.036(2) -0.0092(19) -0.0089(18) -0.0001(17)
C8 0.031(2) 0.042(2) 0.040(2) -0.0133(19) -0.0180(18) 0.0078(17)
C9 0.0314(19) 0.041(2) 0.035(2) -0.0151(19) -0.0165(18) 0.0099(17)
C10 0.033(2) 0.044(2) 0.046(2) -0.019(2) -0.0182(19) 0.0057(18)
C11 0.051(3) 0.050(3) 0.062(3) -0.024(2) -0.025(2) 0.007(2)
C12 0.057(3) 0.060(3) 0.048(3) -0.026(2) -0.021(2) 0.012(2)
C13 0.040(2) 0.054(3) 0.040(2) -0.016(2) -0.0161(19) 0.009(2)
C14 0.095(4) 0.096(4) 0.069(3) -0.048(3) -0.014(3) 0.004(3)
C15 0.033(2) 0.075(3) 0.087(4) -0.031(3) -0.023(2) 0.004(2)
C16 0.048(2) 0.045(3) 0.062(3) -0.023(2) -0.013(2) -0.005(2)
C17 0.072(3) 0.048(3) 0.054(3) -0.012(2) -0.008(2) -0.011(2)
C18 0.077(3) 0.056(3) 0.088(4) -0.027(3) -0.006(3) -0.020(3)
C19 0.041(2) 0.069(3) 0.091(4) -0.033(3) -0.009(3) -0.010(2)
C20 0.038(2) 0.051(3) 0.048(2) -0.016(2) -0.016(2) -0.0099(19)
C21 0.045(2) 0.070(3) 0.041(2) -0.011(2) -0.013(2) -0.015(2)
C22 0.055(3) 0.068(3) 0.063(3) -0.033(3) -0.008(2) -0.009(2)
C23 0.051(3) 0.088(4) 0.060(3) -0.027(3) -0.023(2) -0.014(2)
C24 0.0301(19) 0.037(2) 0.041(2) -0.0168(19) -0.0161(18) 0.0037(17)
C25 0.038(2) 0.039(2) 0.056(3) -0.017(2) -0.015(2) -0.0046(18)
C26 0.045(2) 0.035(2) 0.072(3) -0.022(2) -0.026(2) 0.0009(19)
C27 0.040(2) 0.043(2) 0.050(2) -0.024(2) -0.021(2) 0.0062(19)
C28 0.054(3) 0.056(3) 0.067(3) -0.036(3) -0.026(3) 0.010(2)
C29 0.069(3) 0.075(4) 0.072(3) -0.049(3) -0.029(3) 0.020(3)
C30 0.054(3) 0.077(4) 0.057(3) -0.030(3) -0.010(2) 0.005(3)
C31 0.048(2) 0.056(3) 0.046(2) -0.023(2) -0.007(2) 0.001(2)
C32 0.033(2) 0.050(2) 0.038(2) -0.019(2) -0.0176(18) 0.0046(18)
C33 0.032(2) 0.038(2) 0.035(2) -0.0127(18) -0.0166(17) 0.0005(17)
C34 0.032(2) 0.043(2) 0.040(2) -0.0161(19) -0.0067(18) -0.0074(17)
C35 0.040(2) 0.056(3) 0.039(2) -0.016(2) -0.0110(19) -0.008(2)
C36 0.053(3) 0.065(3) 0.063(3) -0.025(3) -0.013(2) -0.028(2)
C37 0.074(3) 0.047(3) 0.072(3) -0.022(3) -0.006(3) -0.024(2)
C38 0.052(3) 0.038(3) 0.063(3) -0.018(2) -0.011(2) -0.008(2)
C39 0.070(3) 0.039(3) 0.098(4) -0.013(3) -0.021(3) -0.004(2)
C40 0.072(4) 0.049(3) 0.106(5) 0.004(3) -0.035(3) 0.010(3)
C41 0.050(3) 0.067(3) 0.081(4) -0.002(3) -0.034(3) 0.002(2)
C42 0.044(2) 0.048(3) 0.060(3) -0.011(2) -0.023(2) 0.000(2)
C43 0.033(2) 0.043(2) 0.045(2) -0.016(2) -0.0079(19) 0.0013(18)
C44 0.031(2) 0.039(2) 0.039(2) -0.0168(19) -0.0113(19) 0.0011(17)
C45 0.032(2) 0.086(4) 0.033(2) 0.002(2) -0.010(2) 0.000(2)
C46 0.027(2) 0.067(3) 0.067(3) -0.009(3) -0.023(2) 0.004(2)
C47 0.036(2) 0.080(3) 0.058(3) -0.013(3) -0.013(2) -0.001(2)
C48 0.035(4) 0.248(14) 0.077(6) -0.046(8) -0.017(4) -0.013(6)
C49 0.036(2) 0.044(2) 0.042(2) -0.010(2) -0.014(2) -0.0013(19)
C50 0.046(2) 0.057(3) 0.072(3) -0.029(3) -0.027(2) -0.002(2)
C51 0.056(3) 0.087(4) 0.079(4) -0.027(3) -0.018(3) -0.024(3)
C52 0.087(4) 0.101(4) 0.085(4) -0.032(4) -0.047(3) -0.014(3)
C1S 0.142(7) 0.136(7) 0.114(6) -0.091(6) -0.040(6) 0.019(6)
C2S 0.234(12) 0.075(6) 0.129(7) -0.028(5) -0.034(8) -0.025(7)
C3S 0.183(12) 0.151(11) 0.280(17) -0.102(12) -0.042(12) -0.053(10)
C4S 0.185(12) 0.175(12) 0.221(14) -0.150(12) -0.030(10) -0.014(10)
C5S 0.138(8) 0.171(10) 0.167(10) -0.126(9) -0.058(8) 0.044(8)
C6S 0.205(10) 0.086(5) 0.075(5) -0.038(4) -0.034(6) 0.027(6)
C7S 0.164(9) 0.259(12) 0.154(8) -0.121(9) -0.061(7) 0.011(8)

loop_
_geom_bond_atom_site_label_1
_geom_bond_atom_site_label_2
_geom_bond_distance
_geom_bond_site_symmetry_2
_geom_bond_publ_flag
P O2 1.545(2) . ?
P N1 1.546(3) . ?
P O3 1.553(3) . ?
P O1 1.565(2) . ?
O1 C1 1.437(4) . ?
O2 C9 1.409(4) . ?
O3 C24 1.408(4) . ?
O4 C44 1.207(4) . ?
O5 C45 1.169(5) . ?
O6 C45 1.277(5) . ?
O6 C46 1.481(4) . ?
O7 C49 1.173(4) . ?
O8 C49 1.360(4) . ?
O8 C50 1.454(5) . ?
O9 C35 1.370(4) . ?
N1 C44 1.346(4) . ?
N2 N3 1.386(4) . ?
N2 C45 1.397(5) . ?
N2 C44 1.423(5) . ?
N3 C49 1.362(5) . ?
C1 C6 1.378(5) . ?
C1 C2 1.399(5) . ?
C2 C3 1.388(5) . ?
C2 C20 1.528(5) . ?
C3 C4 1.367(5) . ?
C4 C5 1.382(5) . ?
C4 C15 1.504(5) . ?
C5 C6 1.389(5) . ?
C6 C7 1.512(5) . ?
C7 C8 1.518(5) . ?
C8 C13 1.370(5) . ?
C8 C9 1.383(5) . ?
C9 C10 1.378(5) . ?
C10 C11 1.389(5) . ?
C10 C16 1.546(5) . ?
C11 C12 1.391(6) . ?
C12 C13 1.372(6) . ?
C12 C14 1.512(6) . ?
C16 C19 1.538(6) . ?
C16 C18 1.543(6) . ?
C16 C17 1.544(6) . ?
C20 C22 1.514(6) . ?
C20 C23 1.527(5) . ?
C20 C21 1.528(5) . ?
C24 C33 1.370(5) . ?
C24 C25 1.397(5) . ?
C25 C26 1.363(5) . ?
C26 C27 1.384(5) . ?
C27 C28 1.395(5) . ?
C27 C32 1.407(5) . ?
C28 C29 1.344(6) . ?
C29 C30 1.390(7) . ?
C30 C31 1.379(6) . ?
C31 C32 1.403(5) . ?
C32 C33 1.431(5) . ?
C33 C34 1.495(5) . ?
C34 C35 1.360(5) . ?
C34 C43 1.433(5) . ?
C35 C36 1.396(6) . ?
C36 C37 1.359(6) . ?
C37 C38 1.406(6) . ?
C38 C43 1.399(5) . ?
C38 C39 1.404(6) . ?
C39 C40 1.338(7) . ?
C40 C41 1.380(7) . ?
C41 C42 1.365(6) . ?
C42 C43 1.414(5) . ?
C46 C47 1.483(6) . ?
C46 C48 1.497(9) . ?
C50 C52 1.490(6) . ?
C50 C51 1.506(6) . ?
C1S C6S 1.363(9) . ?
C1S C2S 1.391(11) . ?
C1S C7S 1.465(10) . ?
C2S C3S 1.308(13) . ?
C3S C4S 1.406(15) . ?
C4S C5S 1.346(13) . ?
C5S C6S 1.349(11) . ?
C8S C9S 1.3900 . ?
C8S C13S 1.3900 . ?
C8S C14S 1.519(5) . ?
C9S C10S 1.3900 . ?
C10S C11S 1.3900 . ?
C11S C12S 1.3900 . ?
C12S C13S 1.3900 . ?
C15S C16S 1.3900 . ?
C15S C20S 1.3900 . ?
C15S C21S 1.531(5) . ?
C16S C17S 1.3900 . ?
C17S C18S 1.3900 . ?
C18S C19S 1.3900 . ?
C19S C20S 1.3900 . ?
